data_7706489
loop_
_publ_author_name
'van Rees, Karlotta'
'Love, Jason B.'

_publ_section_title
;
 Synthesis and complexes of a constrained-cavity Schiff-base dipyrrin
 macrocycle.
;
_journal_issue 5
_journal_name_full 'Dalton transactions (Cambridge, England : 2003)'
_journal_page_first 1610
_journal_page_last 1613
_journal_paper_doi 10.1039/d1dt00175b
_journal_volume 50
_journal_year 2021
_chemical_formula_moiety 'C29 H23 F5 N4, C2 H3 N'
_chemical_formula_sum 'C31 H26 F5 N5'
_chemical_formula_weight 563.57
_space_group_crystal_system monoclinic
_space_group_IT_number 4
_space_group_name_Hall 'P 2yb'
_space_group_name_H-M_alt 'P 1 21 1'
_atom_sites_solution_hydrogens mixed
_audit_creation_date 2021-01-07
_audit_creation_method
;
Olex2 1.5-dev
(compiled 2020.12.01 svn.rb'be22f01f' for OlexSys, GUI svn.r6224)
;
_audit_update_record
;
2021-01-18 deposited with the CCDC.	2021-01-22 downloaded from the CCDC.
;
_cell_angle_alpha 90
_cell_angle_beta 103.9940(10)
_cell_angle_gamma 90
_cell_formula_units_Z 2
_cell_length_a 10.0603(2)
_cell_length_b 9.3452(2)
_cell_length_c 14.9643(3)
_cell_measurement_reflns_used 9834
_cell_measurement_temperature 100(2)
_cell_measurement_theta_max 35.75
_cell_measurement_theta_min 2.781
_cell_volume 1365.12(5)
_computing_cell_refinement 'SAINT V8.38A (?, 2016)'
_computing_data_reduction 'SAINT V8.38A (?, 2016)'
_computing_molecular_graphics 'Olex2 1.5-dev (Dolomanov et al., 2009)'
_computing_publication_material 'Olex2 1.5-dev (Dolomanov et al., 2009)'
_computing_structure_refinement 'SHELXL 2018/3 (Sheldrick, 2015)'
_computing_structure_solution 'olex2.solve (Bourhis et al., 2015)'
_diffrn_ambient_temperature 100.00
_diffrn_measured_fraction_theta_full 0.996
_diffrn_measured_fraction_theta_max 0.999
_diffrn_measurement_device_type 'Bruker D8 Venture'
_diffrn_measurement_method '\f and \w scans'
_diffrn_radiation_type MoK\a
_diffrn_radiation_wavelength 0.71073
_diffrn_reflns_av_R_equivalents 0.0476
_diffrn_reflns_av_unetI/netI 0.0394
_diffrn_reflns_Laue_measured_fraction_full 0.996
_diffrn_reflns_Laue_measured_fraction_max 0.999
_diffrn_reflns_limit_h_max 16
_diffrn_reflns_limit_h_min -16
_diffrn_reflns_limit_k_max 15
_diffrn_reflns_limit_k_min -15
_diffrn_reflns_limit_l_max 24
_diffrn_reflns_limit_l_min -24
_diffrn_reflns_number 91541
_diffrn_reflns_point_group_measured_fraction_full 0.996
_diffrn_reflns_point_group_measured_fraction_max 0.999
_diffrn_reflns_theta_full 25.242
_diffrn_reflns_theta_max 35.999
_diffrn_reflns_theta_min 2.782
_exptl_absorpt_coefficient_mu 0.107
_exptl_absorpt_correction_T_max 0.7471
_exptl_absorpt_correction_T_min 0.7194
_exptl_absorpt_correction_type multi-scan
_exptl_absorpt_process_details
'SADABS-2016/2 (Bruker,2016/2) was used for absorption correction. wR2(int) was 0.0550 before and 0.0515 after correction. The Ratio of minimum to maximum transmission is 0.9629. The \l/2 correction factor is Not present.'
_exptl_crystal_colour 'clear greenish red'
_exptl_crystal_colour_lustre clear
_exptl_crystal_colour_modifier greenish
_exptl_crystal_colour_primary red
_exptl_crystal_density_diffrn 1.371
_exptl_crystal_description PLATE
_exptl_crystal_F_000 584
_exptl_crystal_preparation 'In-situ Schiff-base condensation and oxidation from the dipyrromethane formylate and diamine'
_exptl_crystal_recrystallization_method 'Slow evaporation from MeCN'
_exptl_crystal_size_max 0.36
_exptl_crystal_size_mid 0.3
_exptl_crystal_size_min 0.08
_refine_diff_density_max 0.402
_refine_diff_density_min -0.282
_refine_diff_density_rms 0.050
_refine_ls_abs_structure_details
;
 Flack x determined using 4286 quotients [(I+)-(I-)]/[(I+)+(I-)]
 (Parsons, Flack and Wagner, Acta Cryst. B69 (2013) 249-259).
;
_refine_ls_abs_structure_Flack 0.13(11)
_refine_ls_extinction_method none
_refine_ls_goodness_of_fit_ref 1.034
_refine_ls_hydrogen_treatment mixed
_refine_ls_matrix_type full
_refine_ls_number_parameters 382
_refine_ls_number_reflns 12936
_refine_ls_number_restraints 1
_refine_ls_restrained_S_all 1.034
_refine_ls_R_factor_all 0.0593
_refine_ls_R_factor_gt 0.0408
_refine_ls_shift/su_max 0.000
_refine_ls_shift/su_mean 0.000
_refine_ls_structure_factor_coef Fsqd
_refine_ls_weighting_details 'w=1/[\s^2^(Fo^2^)+(0.0535P)^2^+0.1205P] where P=(Fo^2^+2Fc^2^)/3'
_refine_ls_weighting_scheme calc
_refine_ls_wR_factor_gt 0.0927
_refine_ls_wR_factor_ref 0.1031
_reflns_Friedel_coverage 0.908
_reflns_Friedel_fraction_full 0.997
_reflns_Friedel_fraction_max 0.999
_reflns_number_gt 10665
_reflns_number_total 12936
_reflns_threshold_expression 'I > 2\s(I)'
_cod_data_source_file d1dt00175b2.cif
_cod_data_source_block 8v00036_0m
_cod_depositor_comments 'Adding full bibliography for 7706485--7706489.cif.'
_cod_database_code 7706489
_shelx_shelxl_version_number 2018/3
_shelx_space_group_comment
;
The symmetry employed for this shelxl refinement is uniquely defined
by the following loop, which should always be used as a source of
symmetry information in preference to the above space-group names.
They are only intended as comments.
;
_shelx_estimated_absorpt_t_max 0.992
_shelx_estimated_absorpt_t_min 0.963
_olex2_refinement_description
;
1. Fixed Uiso
 At 1.2 times of:
  All C(H) groups
 At 1.5 times of:
  All C(H,H,H) groups
2. Others
 Sof(H2)=1-FVAR(1)
 Sof(H3)=FVAR(1)
 Fixed Uiso: H3(0.015) H2(0.015)
3.a Aromatic/amide H refined with riding coordinates:
 C11(H11), C10(H10), C8(H8), C3(H3A), C2(H2A), C29(H29), C1(H1), C24(H24),
 C22(H22), C21(H21)
3.b Idealised Me refined as rotating group:
 C6(H6A,H6B,H6C), C7(H7A,H7B,H7C), C27(H27A,H27B,H27C), C26(H26A,H26B,H26C),
 C30S(H30A,H30B,H30C)
;
_olex2_submission_special_instructions 'No special instructions were received'

loop_
_space_group_symop_operation_xyz
'x, y, z'
'-x, y+1/2, -z'

loop_
_atom_site_label
_atom_site_type_symbol
_atom_site_fract_x
_atom_site_fract_y
_atom_site_fract_z
_atom_site_U_iso_or_equiv
_atom_site_adp_type
_atom_site_occupancy
_atom_site_site_symmetry_order
_atom_site_calc_flag
_atom_site_refinement_flags_posn
_atom_site_refinement_flags_adp
_atom_site_refinement_flags_occupancy
_atom_site_disorder_assembly
_atom_site_disorder_group
F5 F 0.30488(10) 0.63146(12) 0.11233(7) 0.0232(2) Uani 1 1 d . . . . .
F4 F 0.18016(10) 0.66099(12) -0.06678(7) 0.0260(2) Uani 1 1 d . . . . .
F3 F 0.31084(12) 0.58173(13) -0.19833(6) 0.0296(2) Uani 1 1 d . . . . .
F2 F 0.56422(12) 0.46082(13) -0.14773(7) 0.0304(2) Uani 1 1 d . . . . .
F1 F 0.68862(9) 0.42768(11) 0.03047(7) 0.0227(2) Uani 1 1 d . . . . .
N3 N 0.56459(13) 0.39474(14) 0.32216(8) 0.0151(2) Uani 1 1 d . . . . .
H3 H 0.630(3) 0.446(4) 0.355(2) 0.015 Uiso 0.61(3) 1 d . U P A 1
N2 N 0.74574(12) 0.59741(14) 0.30787(8) 0.0147(2) Uani 1 1 d . . . . .
N1 N 0.88881(15) 0.67283(16) 0.48356(9) 0.0218(3) Uani 1 1 d . . . . .
N4 N 0.60179(14) 0.32865(14) 0.50630(9) 0.0190(2) Uani 1 1 d . . . . .
C13 C 0.56970(14) 0.51165(15) 0.17742(9) 0.0134(2) Uani 1 1 d . . . . .
C12 C 0.68151(13) 0.60023(15) 0.21472(9) 0.0137(2) Uani 1 1 d . . . . .
C11 C 0.74471(16) 0.70851(16) 0.17084(10) 0.0173(2) Uani 1 1 d . . . . .
H11 H 0.721640 0.732904 0.107321 0.021 Uiso 1 1 calc R U . . .
C10 C 0.84503(16) 0.76980(17) 0.23874(10) 0.0189(3) Uani 1 1 d . . . . .
H10 H 0.905460 0.844535 0.231312 0.023 Uiso 1 1 calc R U . . .
C9 C 0.84092(15) 0.69912(16) 0.32312(10) 0.0157(2) Uani 1 1 d . . . . .
C8 C 0.92066(15) 0.73180(16) 0.41655(10) 0.0168(3) Uani 1 1 d . . . . .
H8 H 0.995400 0.796775 0.426105 0.020 Uiso 1 1 calc R U . . .
C5 C 0.95995(16) 0.70310(16) 0.57993(10) 0.0175(3) Uani 1 1 d . . . . .
C6 C 1.11561(17) 0.6858(2) 0.59556(12) 0.0284(4) Uani 1 1 d . . . . .
H6A H 1.149936 0.754430 0.556960 0.043 Uiso 1 1 calc R U . . .
H6B H 1.136611 0.588290 0.579214 0.043 Uiso 1 1 calc R U . . .
H6C H 1.159676 0.703748 0.660498 0.043 Uiso 1 1 calc R U . . .
C7 C 0.9242(2) 0.85642(18) 0.60283(13) 0.0305(4) Uani 1 1 d . . . . .
H7A H 0.961797 0.924327 0.565484 0.046 Uiso 1 1 calc R U . . .
H7B H 0.963531 0.875558 0.668275 0.046 Uiso 1 1 calc R U . . .
H7C H 0.824412 0.867197 0.589323 0.046 Uiso 1 1 calc R U . . .
C4 C 0.90325(13) 0.59746(15) 0.63998(9) 0.0137(2) Uani 1 1 d . . . . .
C3 C 0.94903(14) 0.59980(16) 0.73622(10) 0.0161(2) Uani 1 1 d . . . . .
H3A H 1.016835 0.666844 0.765146 0.019 Uiso 1 1 calc R U . . .
C2 C 0.89506(15) 0.50370(17) 0.78953(10) 0.0169(2) Uani 1 1 d . . . . .
H2A H 0.926835 0.505648 0.854694 0.020 Uiso 1 1 calc R U . . .
C29 C 0.79539(15) 0.40514(16) 0.74851(9) 0.0161(2) Uani 1 1 d . . . . .
H29 H 0.760714 0.339320 0.785638 0.019 Uiso 1 1 calc R U . . .
C28 C 0.74599(14) 0.40258(15) 0.65272(9) 0.0137(2) Uani 1 1 d . . . . .
C1 C 0.80186(14) 0.49899(15) 0.60024(9) 0.0134(2) Uani 1 1 d . . . . .
H1 H 0.769564 0.497342 0.535107 0.016 Uiso 1 1 calc R U . . .
C25 C 0.63244(16) 0.29790(15) 0.60588(10) 0.0167(2) Uani 1 1 d . . . . .
C27 C 0.50288(18) 0.3224(2) 0.64108(12) 0.0262(3) Uani 1 1 d . . . . .
H27A H 0.471896 0.421462 0.628691 0.039 Uiso 1 1 calc R U . . .
H27B H 0.523512 0.304457 0.707538 0.039 Uiso 1 1 calc R U . . .
H27C H 0.430602 0.256952 0.609467 0.039 Uiso 1 1 calc R U . . .
C26 C 0.6841(2) 0.14328(17) 0.62466(12) 0.0268(3) Uani 1 1 d . . . . .
H26A H 0.765449 0.129285 0.600521 0.040 Uiso 1 1 calc R U . . .
H26B H 0.612105 0.076603 0.594250 0.040 Uiso 1 1 calc R U . . .
H26C H 0.707634 0.125436 0.691165 0.040 Uiso 1 1 calc R U . . .
C24 C 0.51611(16) 0.25581(16) 0.44864(10) 0.0179(3) Uani 1 1 d . . . . .
H24 H 0.469160 0.178102 0.468166 0.021 Uiso 1 1 calc R U . . .
C23 C 0.49057(15) 0.29341(15) 0.35123(10) 0.0164(2) Uani 1 1 d . . . . .
C22 C 0.38960(16) 0.23921(17) 0.27521(10) 0.0194(3) Uani 1 1 d . . . . .
H22 H 0.324674 0.166106 0.277000 0.023 Uiso 1 1 calc R U . . .
C21 C 0.40419(15) 0.31357(16) 0.19811(10) 0.0178(3) Uani 1 1 d . . . . .
H21 H 0.350951 0.301607 0.136836 0.021 Uiso 1 1 calc R U . . .
C20 C 0.51448(14) 0.41151(15) 0.22841(9) 0.0144(2) Uani 1 1 d . . . . .
C14 C 0.50119(14) 0.52843(15) 0.07782(9) 0.0138(2) Uani 1 1 d . . . . .
C19 C 0.37107(14) 0.58712(16) 0.04935(10) 0.0158(2) Uani 1 1 d . . . . .
C18 C 0.30586(15) 0.60462(17) -0.04268(11) 0.0181(3) Uani 1 1 d . . . . .
C17 C 0.37138(17) 0.56369(17) -0.10959(10) 0.0197(3) Uani 1 1 d . . . . .
C16 C 0.50061(17) 0.50376(18) -0.08400(10) 0.0195(3) Uani 1 1 d . . . . .
C15 C 0.56370(14) 0.48700(16) 0.00856(10) 0.0158(2) Uani 1 1 d . . . . .
N5S N 0.1051(2) 0.3265(2) 0.00878(13) 0.0409(4) Uani 1 1 d . . . . .
C31S C 0.06454(18) 0.3987(2) 0.05745(12) 0.0279(3) Uani 1 1 d . . . . .
C30S C 0.0145(2) 0.4928(3) 0.11952(15) 0.0344(4) Uani 1 1 d . . . . .
H30A H 0.087997 0.510511 0.174715 0.052 Uiso 1 1 calc R U . . .
H30B H -0.063182 0.447586 0.137215 0.052 Uiso 1 1 calc R U . . .
H30C H -0.014899 0.583843 0.088459 0.052 Uiso 1 1 calc R U . . .
H2 H 0.718(5) 0.554(6) 0.349(4) 0.015 Uiso 0.39(3) 1 d . U P A 2

loop_
_atom_site_aniso_label
_atom_site_aniso_U_11
_atom_site_aniso_U_22
_atom_site_aniso_U_33
_atom_site_aniso_U_23
_atom_site_aniso_U_13
_atom_site_aniso_U_12
F5 0.0169(4) 0.0305(5) 0.0235(4) -0.0063(4) 0.0074(3) 0.0039(4)
F4 0.0151(4) 0.0282(5) 0.0299(5) -0.0002(4) -0.0038(4) 0.0038(4)
F3 0.0320(5) 0.0377(6) 0.0141(4) 0.0029(4) -0.0042(4) -0.0030(5)
F2 0.0343(6) 0.0430(6) 0.0175(4) -0.0045(4) 0.0128(4) 0.0037(5)
F1 0.0173(4) 0.0284(5) 0.0229(4) -0.0010(4) 0.0063(3) 0.0083(4)
N3 0.0162(5) 0.0148(5) 0.0141(5) 0.0007(4) 0.0034(4) -0.0043(4)
N2 0.0132(5) 0.0154(5) 0.0151(5) -0.0006(4) 0.0026(4) -0.0034(4)
N1 0.0233(6) 0.0246(6) 0.0153(5) 0.0012(5) 0.0002(5) -0.0116(5)
N4 0.0240(6) 0.0180(6) 0.0158(5) 0.0003(4) 0.0062(5) -0.0076(5)
C13 0.0129(5) 0.0153(5) 0.0120(5) -0.0002(4) 0.0032(4) -0.0003(4)
C12 0.0132(5) 0.0142(5) 0.0138(5) 0.0005(4) 0.0037(4) -0.0016(4)
C11 0.0192(6) 0.0180(6) 0.0159(6) 0.0016(5) 0.0064(5) -0.0044(5)
C10 0.0199(6) 0.0196(6) 0.0181(6) 0.0025(5) 0.0061(5) -0.0080(5)
C9 0.0145(5) 0.0163(6) 0.0166(6) 0.0002(5) 0.0041(5) -0.0020(5)
C8 0.0153(6) 0.0174(6) 0.0174(6) -0.0013(5) 0.0032(5) -0.0055(5)
C5 0.0190(6) 0.0169(6) 0.0153(6) -0.0005(5) 0.0018(5) -0.0064(5)
C6 0.0174(7) 0.0443(10) 0.0216(7) 0.0028(7) 0.0011(6) -0.0118(7)
C7 0.0511(11) 0.0141(6) 0.0247(8) -0.0003(6) 0.0061(8) -0.0051(7)
C4 0.0133(5) 0.0132(5) 0.0144(5) 0.0000(4) 0.0031(4) 0.0014(4)
C3 0.0137(5) 0.0165(6) 0.0167(6) -0.0001(5) 0.0007(4) 0.0023(5)
C2 0.0152(6) 0.0203(6) 0.0142(6) 0.0022(5) 0.0019(4) 0.0062(5)
C29 0.0168(6) 0.0170(6) 0.0152(6) 0.0033(5) 0.0054(5) 0.0040(5)
C28 0.0144(5) 0.0119(5) 0.0158(5) 0.0005(4) 0.0059(4) 0.0015(4)
C1 0.0153(5) 0.0118(5) 0.0139(5) -0.0007(4) 0.0051(4) 0.0000(4)
C25 0.0214(6) 0.0153(6) 0.0150(6) 0.0006(5) 0.0072(5) -0.0040(5)
C27 0.0230(7) 0.0361(9) 0.0229(7) -0.0057(7) 0.0119(6) -0.0106(7)
C26 0.0440(10) 0.0137(6) 0.0222(7) 0.0032(5) 0.0076(7) -0.0028(6)
C24 0.0202(6) 0.0163(6) 0.0180(6) 0.0013(5) 0.0061(5) -0.0052(5)
C23 0.0170(6) 0.0148(6) 0.0171(6) -0.0007(5) 0.0039(5) -0.0035(5)
C22 0.0178(6) 0.0190(6) 0.0204(6) -0.0005(5) 0.0026(5) -0.0083(5)
C21 0.0159(6) 0.0182(6) 0.0184(6) -0.0013(5) 0.0020(5) -0.0052(5)
C20 0.0135(5) 0.0150(6) 0.0144(5) 0.0001(4) 0.0031(4) -0.0035(5)
C14 0.0130(5) 0.0148(6) 0.0133(5) -0.0006(4) 0.0026(4) -0.0007(4)
C19 0.0140(5) 0.0173(6) 0.0158(6) -0.0026(5) 0.0032(4) -0.0008(5)
C18 0.0137(5) 0.0182(6) 0.0199(6) 0.0001(5) -0.0008(5) 0.0002(5)
C17 0.0222(7) 0.0207(7) 0.0138(6) 0.0008(5) -0.0004(5) -0.0031(5)
C16 0.0226(7) 0.0235(7) 0.0136(6) -0.0022(5) 0.0067(5) -0.0007(6)
C15 0.0140(6) 0.0173(6) 0.0162(6) -0.0003(5) 0.0036(4) 0.0017(5)
N5S 0.0384(10) 0.0490(11) 0.0352(9) -0.0073(8) 0.0086(8) -0.0003(9)
C31S 0.0205(7) 0.0367(9) 0.0241(7) 0.0041(7) 0.0008(6) -0.0020(7)
C30S 0.0274(9) 0.0398(11) 0.0380(10) -0.0050(8) 0.0115(7) -0.0016(8)

loop_
_atom_type_symbol
_atom_type_description
_atom_type_scat_dispersion_real
_atom_type_scat_dispersion_imag
_atom_type_scat_source
C C 0.0033 0.0016 'International Tables Vol C Tables 4.2.6.8 and 6.1.1.4'
H H 0.0000 0.0000 'International Tables Vol C Tables 4.2.6.8 and 6.1.1.4'
F F 0.0171 0.0103 'International Tables Vol C Tables 4.2.6.8 and 6.1.1.4'
N N 0.0061 0.0033 'International Tables Vol C Tables 4.2.6.8 and 6.1.1.4'

loop_
_geom_angle_atom_site_label_1
_geom_angle_atom_site_label_2
_geom_angle_atom_site_label_3
_geom_angle
_geom_angle_site_symmetry_1
_geom_angle_site_symmetry_3
_geom_angle_publ_flag
C23 N3 H3 128(2) . . ?
C23 N3 C20 108.37(12) . . ?
C20 N3 H3 124(2) . . ?
C12 N2 H2 126(4) . . ?
C9 N2 C12 107.46(12) . . ?
C9 N2 H2 125(4) . . ?
C8 N1 C5 122.78(13) . . ?
C24 N4 C25 121.82(13) . . ?
C12 C13 C20 124.25(12) . . ?
C12 C13 C14 117.98(12) . . ?
C20 C13 C14 117.73(12) . . ?
N2 C12 C13 121.57(12) . . ?
N2 C12 C11 108.83(12) . . ?
C13 C12 C11 129.53(13) . . ?
C12 C11 H11 126.8 . . ?
C10 C11 C12 106.45(13) . . ?
C10 C11 H11 126.8 . . ?
C11 C10 H10 126.7 . . ?
C11 C10 C9 106.68(13) . . ?
C9 C10 H10 126.7 . . ?
N2 C9 C10 110.55(13) . . ?
N2 C9 C8 121.21(13) . . ?
C10 C9 C8 128.17(13) . . ?
N1 C8 C9 119.02(13) . . ?
N1 C8 H8 120.5 . . ?
C9 C8 H8 120.5 . . ?
N1 C5 C6 111.40(13) . . ?
N1 C5 C7 108.22(13) . . ?
N1 C5 C4 106.75(11) . . ?
C6 C5 C7 110.45(15) . . ?
C4 C5 C6 110.68(13) . . ?
C4 C5 C7 109.22(13) . . ?
C5 C6 H6A 109.5 . . ?
C5 C6 H6B 109.5 . . ?
C5 C6 H6C 109.5 . . ?
H6A C6 H6B 109.5 . . ?
H6A C6 H6C 109.5 . . ?
H6B C6 H6C 109.5 . . ?
C5 C7 H7A 109.5 . . ?
C5 C7 H7B 109.5 . . ?
C5 C7 H7C 109.5 . . ?
H7A C7 H7B 109.5 . . ?
H7A C7 H7C 109.5 . . ?
H7B C7 H7C 109.5 . . ?
C3 C4 C5 121.00(12) . . ?
C1 C4 C5 120.77(12) . . ?
C1 C4 C3 118.21(13) . . ?
C4 C3 H3A 120.0 . . ?
C2 C3 C4 120.05(13) . . ?
C2 C3 H3A 120.0 . . ?
C3 C2 H2A 119.6 . . ?
C29 C2 C3 120.84(13) . . ?
C29 C2 H2A 119.6 . . ?
C2 C29 H29 119.9 . . ?
C2 C29 C28 120.22(13) . . ?
C28 C29 H29 119.9 . . ?
C29 C28 C25 121.22(12) . . ?
C1 C28 C29 118.20(13) . . ?
C1 C28 C25 120.57(12) . . ?
C4 C1 C28 122.47(12) . . ?
C4 C1 H1 118.8 . . ?
C28 C1 H1 118.8 . . ?
N4 C25 C28 106.69(11) . . ?
N4 C25 C27 109.26(13) . . ?
N4 C25 C26 110.27(12) . . ?
C28 C25 C26 109.47(13) . . ?
C27 C25 C28 110.30(12) . . ?
C27 C25 C26 110.76(14) . . ?
C25 C27 H27A 109.5 . . ?
C25 C27 H27B 109.5 . . ?
C25 C27 H27C 109.5 . . ?
H27A C27 H27B 109.5 . . ?
H27A C27 H27C 109.5 . . ?
H27B C27 H27C 109.5 . . ?
C25 C26 H26A 109.5 . . ?
C25 C26 H26B 109.5 . . ?
C25 C26 H26C 109.5 . . ?
H26A C26 H26B 109.5 . . ?
H26A C26 H26C 109.5 . . ?
H26B C26 H26C 109.5 . . ?
N4 C24 H24 120.7 . . ?
N4 C24 C23 118.62(13) . . ?
C23 C24 H24 120.7 . . ?
N3 C23 C24 121.10(13) . . ?
N3 C23 C22 109.71(13) . . ?
C22 C23 C24 129.17(13) . . ?
C23 C22 H22 126.6 . . ?
C21 C22 C23 106.77(13) . . ?
C21 C22 H22 126.6 . . ?
C22 C21 H21 126.6 . . ?
C22 C21 C20 106.76(13) . . ?
C20 C21 H21 126.6 . . ?
N3 C20 C13 122.20(12) . . ?
N3 C20 C21 108.39(12) . . ?
C13 C20 C21 129.42(13) . . ?
C19 C14 C13 121.47(12) . . ?
C19 C14 C15 116.36(12) . . ?
C15 C14 C13 122.17(12) . . ?
F5 C19 C14 119.80(12) . . ?
F5 C19 C18 117.72(13) . . ?
C18 C19 C14 122.48(13) . . ?
F4 C18 C19 120.32(14) . . ?
F4 C18 C17 120.04(13) . . ?
C17 C18 C19 119.64(13) . . ?
F3 C17 C18 120.36(14) . . ?
F3 C17 C16 120.04(14) . . ?
C18 C17 C16 119.61(13) . . ?
F2 C16 C17 120.42(14) . . ?
F2 C16 C15 119.88(14) . . ?
C17 C16 C15 119.70(13) . . ?
F1 C15 C14 119.95(12) . . ?
F1 C15 C16 117.85(13) . . ?
C16 C15 C14 122.20(13) . . ?
N5S C31S C30S 179.0(2) . . ?
C31S C30S H30A 109.5 . . ?
C31S C30S H30B 109.5 . . ?
C31S C30S H30C 109.5 . . ?
H30A C30S H30B 109.5 . . ?
H30A C30S H30C 109.5 . . ?
H30B C30S H30C 109.5 . . ?

loop_
_geom_bond_atom_site_label_1
_geom_bond_atom_site_label_2
_geom_bond_distance
_geom_bond_site_symmetry_2
_geom_bond_publ_flag
F5 C19 1.3442(16) . ?
F4 C18 1.3364(17) . ?
F3 C17 1.3311(17) . ?
F2 C16 1.3323(18) . ?
F1 C15 1.3398(16) . ?
N3 H3 0.86(3) . ?
N3 C23 1.3406(18) . ?
N3 C20 1.3801(18) . ?
N2 C12 1.3876(17) . ?
N2 C9 1.3291(19) . ?
N2 H2 0.84(6) . ?
N1 C8 1.252(2) . ?
N1 C5 1.4741(19) . ?
N4 C25 1.4751(19) . ?
N4 C24 1.2615(19) . ?
C13 C12 1.3995(19) . ?
C13 C20 1.4042(19) . ?
C13 C14 1.4913(19) . ?
C12 C11 1.4357(19) . ?
C11 H11 0.9500 . ?
C11 C10 1.372(2) . ?
C10 H10 0.9500 . ?
C10 C9 1.434(2) . ?
C9 C8 1.466(2) . ?
C8 H8 0.9500 . ?
C5 C6 1.535(2) . ?
C5 C7 1.536(2) . ?
C5 C4 1.535(2) . ?
C6 H6A 0.9800 . ?
C6 H6B 0.9800 . ?
C6 H6C 0.9800 . ?
C7 H7A 0.9800 . ?
C7 H7B 0.9800 . ?
C7 H7C 0.9800 . ?
C4 C3 1.4021(19) . ?
C4 C1 1.3956(19) . ?
C3 H3A 0.9500 . ?
C3 C2 1.395(2) . ?
C2 H2A 0.9500 . ?
C2 C29 1.390(2) . ?
C29 H29 0.9500 . ?
C29 C28 1.3992(19) . ?
C28 C1 1.3992(19) . ?
C28 C25 1.538(2) . ?
C1 H1 0.9500 . ?
C25 C27 1.537(2) . ?
C25 C26 1.538(2) . ?
C27 H27A 0.9800 . ?
C27 H27B 0.9800 . ?
C27 H27C 0.9800 . ?
C26 H26A 0.9800 . ?
C26 H26B 0.9800 . ?
C26 H26C 0.9800 . ?
C24 H24 0.9500 . ?
C24 C23 1.460(2) . ?
C23 C22 1.423(2) . ?
C22 H22 0.9500 . ?
C22 C21 1.385(2) . ?
C21 H21 0.9500 . ?
C21 C20 1.4252(19) . ?
C14 C19 1.3879(19) . ?
C14 C15 1.391(2) . ?
C19 C18 1.384(2) . ?
C18 C17 1.379(2) . ?
C17 C16 1.382(2) . ?
C16 C15 1.386(2) . ?
N5S C31S 1.139(3) . ?
C31S C30S 1.454(3) . ?
C30S H30A 0.9800 . ?
C30S H30B 0.9800 . ?
C30S H30C 0.9800 . ?

loop_
_geom_torsion_atom_site_label_1
_geom_torsion_atom_site_label_2
_geom_torsion_atom_site_label_3
_geom_torsion_atom_site_label_4
_geom_torsion
_geom_torsion_site_symmetry_1
_geom_torsion_site_symmetry_2
_geom_torsion_site_symmetry_3
_geom_torsion_site_symmetry_4
_geom_torsion_publ_flag
F5 C19 C18 F4 -1.4(2) . . . . ?
F5 C19 C18 C17 178.49(14) . . . . ?
F4 C18 C17 F3 0.9(2) . . . . ?
F4 C18 C17 C16 -179.15(14) . . . . ?
F3 C17 C16 F2 -1.5(2) . . . . ?
F3 C17 C16 C15 179.18(14) . . . . ?
F2 C16 C15 F1 0.3(2) . . . . ?
F2 C16 C15 C14 -179.23(14) . . . . ?
N3 C23 C22 C21 -0.71(18) . . . . ?
N2 C12 C11 C10 -0.59(17) . . . . ?
N2 C9 C8 N1 -7.3(2) . . . . ?
N1 C5 C4 C3 -179.05(13) . . . . ?
N1 C5 C4 C1 -0.83(18) . . . . ?
N4 C24 C23 N3 5.8(2) . . . . ?
N4 C24 C23 C22 -172.24(16) . . . . ?
C13 C12 C11 C10 176.47(15) . . . . ?
C13 C14 C19 F5 0.7(2) . . . . ?
C13 C14 C19 C18 179.55(14) . . . . ?
C13 C14 C15 F1 1.1(2) . . . . ?
C13 C14 C15 C16 -179.40(14) . . . . ?
C12 N2 C9 C10 -1.84(17) . . . . ?
C12 N2 C9 C8 175.23(13) . . . . ?
C12 C13 C20 N3 2.0(2) . . . . ?
C12 C13 C20 C21 -178.21(15) . . . . ?
C12 C13 C14 C19 -109.49(16) . . . . ?
C12 C13 C14 C15 70.26(18) . . . . ?
C12 C11 C10 C9 -0.49(17) . . . . ?
C11 C10 C9 N2 1.48(18) . . . . ?
C11 C10 C9 C8 -175.33(15) . . . . ?
C10 C9 C8 N1 169.24(16) . . . . ?
C9 N2 C12 C13 -175.83(13) . . . . ?
C9 N2 C12 C11 1.51(16) . . . . ?
C8 N1 C5 C6 -52.3(2) . . . . ?
C8 N1 C5 C7 69.3(2) . . . . ?
C8 N1 C5 C4 -173.24(15) . . . . ?
C5 N1 C8 C9 -177.76(14) . . . . ?
C5 C4 C3 C2 179.35(13) . . . . ?
C5 C4 C1 C28 -178.92(13) . . . . ?
C6 C5 C4 C3 59.55(18) . . . . ?
C6 C5 C4 C1 -122.22(15) . . . . ?
C7 C5 C4 C3 -62.26(18) . . . . ?
C7 C5 C4 C1 115.97(16) . . . . ?
C4 C3 C2 C29 -0.2(2) . . . . ?
C3 C4 C1 C28 -0.6(2) . . . . ?
C3 C2 C29 C28 -1.1(2) . . . . ?
C2 C29 C28 C1 1.5(2) . . . . ?
C2 C29 C28 C25 -178.00(13) . . . . ?
C29 C28 C1 C4 -0.6(2) . . . . ?
C29 C28 C25 N4 177.56(13) . . . . ?
C29 C28 C25 C27 59.00(18) . . . . ?
C29 C28 C25 C26 -63.12(17) . . . . ?
C1 C4 C3 C2 1.1(2) . . . . ?
C1 C28 C25 N4 -1.88(18) . . . . ?
C1 C28 C25 C27 -120.44(15) . . . . ?
C1 C28 C25 C26 117.43(14) . . . . ?
C25 N4 C24 C23 179.58(14) . . . . ?
C25 C28 C1 C4 178.84(13) . . . . ?
C24 N4 C25 C28 177.02(14) . . . . ?
C24 N4 C25 C27 -63.74(19) . . . . ?
C24 N4 C25 C26 58.2(2) . . . . ?
C24 C23 C22 C21 177.48(15) . . . . ?
C23 N3 C20 C13 179.21(14) . . . . ?
C23 N3 C20 C21 -0.65(17) . . . . ?
C23 C22 C21 C20 0.29(18) . . . . ?
C22 C21 C20 N3 0.20(17) . . . . ?
C22 C21 C20 C13 -179.65(15) . . . . ?
C20 N3 C23 C24 -177.52(13) . . . . ?
C20 N3 C23 C22 0.85(17) . . . . ?
C20 C13 C12 N2 -1.4(2) . . . . ?
C20 C13 C12 C11 -178.17(15) . . . . ?
C20 C13 C14 C19 68.20(18) . . . . ?
C20 C13 C14 C15 -112.05(16) . . . . ?
C14 C13 C12 N2 176.08(13) . . . . ?
C14 C13 C12 C11 -0.6(2) . . . . ?
C14 C13 C20 N3 -175.58(13) . . . . ?
C14 C13 C20 C21 4.3(2) . . . . ?
C14 C19 C18 F4 179.65(13) . . . . ?
C14 C19 C18 C17 -0.4(2) . . . . ?
C19 C14 C15 F1 -179.11(13) . . . . ?
C19 C14 C15 C16 0.4(2) . . . . ?
C19 C18 C17 F3 -179.03(14) . . . . ?
C19 C18 C17 C16 0.9(2) . . . . ?
C18 C17 C16 F2 178.57(15) . . . . ?
C18 C17 C16 C15 -0.8(2) . . . . ?
C17 C16 C15 F1 179.61(14) . . . . ?
C17 C16 C15 C14 0.1(2) . . . . ?
C15 C14 C19 F5 -179.11(13) . . . . ?
C15 C14 C19 C18 -0.2(2) . . . . ?
